data_1525541
loop_
_publ_author_name
'Abakumov, A.M.'
'Rozova, M.G.'
'Lobanov, M.V.'
'Pavlyuk, B.P.'
'Ovtchenkov, E.A.'
'Vasil'ev, A.N.'
'Lebedev, O.I.'
'Antipov, E.V.'
'Ignatchik, O.L.'
'van Tendeloo, G.'
'Koksharov, Yu.A.'

_publ_section_title
;
 Synthesis, crystal structure and magnetic properties of a novel layered
 manganese oxide Sr2 Mn Ga O5+d
;
_journal_name_full 'Journal of Solid State Chemistry'
_journal_page_first 353
_journal_page_last 361
_journal_volume 160
_journal_year 2001
_chemical_formula_sum 'Ga Mn O5 Sr2'
_chemical_name_systematic 'Sr2 Mn Ga O5'
_space_group_IT_number 46
_symmetry_space_group_name_Hall 'I 2 -2a'
_symmetry_space_group_name_H-M 'I m a 2'
_cell_angle_alpha 90
_cell_angle_beta 90
_cell_angle_gamma 90
_cell_formula_units_Z 4
_cell_length_a 16.1239
_cell_length_b 5.5626
_cell_length_c 5.40262
_cell_volume 484.565
_citation_journal_id_ASTM JSSCBI
_cod_data_source_file Abakumov_JSSCBI_2001_1635.cif
_cod_data_source_block Ga1Mn1O5Sr2
_cod_original_cell_volume 484.5653
_cod_original_formula_sum 'Ga1 Mn1 O5 Sr2'
_cod_database_code 1525541

loop_
_symmetry_equiv_pos_as_xyz
x,y,z
-x,-y,z
-x+1/2,y,z
x+1/2,-y,z
x+1/2,y+1/2,z+1/2
-x+1/2,-y+1/2,z+1/2
-x+1,y+1/2,z+1/2
x+1,-y+1/2,z+1/2

loop_
_atom_site_label
_atom_site_type_symbol
_atom_site_fract_x
_atom_site_fract_y
_atom_site_fract_z
_atom_site_occupancy
_atom_site_U_iso_or_equiv
O3 O-2 0.75 0.161 0.628 1 0.0
Sr1 Sr+2 0.11084 0.0173 0.505 1 0.0
Ga1 Ga+3 0.75 0.0701 -0.027 1 0.0
Mn1 Mn+3 0 0 0 1 0.0
O2 O-2 0.1479 0.0617 0.014 1 0.0
O1 O-2 0.989 0.258 0.252 1 0.0
